data_7024453
loop_
_publ_author_name
'Clegg, William'
'Conway, Ben'
'Garc\'ia-Alvarez, Pablo'
'Kennedy, Alan R.'
'Klett, Jan'
'Mulvey, Robert E.'
'Russo, Luca'

_publ_section_title
;
 Potassium-mediated zincation of ferrocene and ruthenocene: potassium, the
 architect behind supramolecular structural variations.
;
_journal_issue 1
_journal_name_full 'Dalton transactions (Cambridge, England : 2003)'
_journal_page_first 62
_journal_page_last 65
_journal_paper_doi 10.1039/b917202p
_journal_volume 39
_journal_year 2010
_chemical_formula_moiety 'C20 H47 K N4 Zn'
_chemical_formula_sum 'C20 H47 K N4 Zn'
_chemical_formula_weight 448.09
_chemical_name_systematic
;
?
;
_space_group_IT_number 14
_symmetry_cell_setting monoclinic
_symmetry_space_group_name_Hall '-P 2ybc'
_symmetry_space_group_name_H-M 'P 1 21/c 1'
_atom_sites_solution_hydrogens geom
_atom_sites_solution_primary direct
_atom_sites_solution_secondary difmap
_audit_creation_method SHELXL-97
_cell_angle_alpha 90.00
_cell_angle_beta 93.929(3)
_cell_angle_gamma 90.00
_cell_formula_units_Z 16
_cell_length_a 24.7840(7)
_cell_length_b 8.4806(2)
_cell_length_c 48.933(2)
_cell_measurement_reflns_used 7571
_cell_measurement_temperature 150(2)
_cell_measurement_theta_max 28.56
_cell_measurement_theta_min 2.88
_cell_volume 10260.7(6)
_computing_cell_refinement
;
CrysAlisPro, Oxford Diffraction Ltd.,
Version 1.171.33.31 (release 08-01-2009 CrysAlis171 .NET)
(compiled Jan 8 2009,16:24:04)
;
_computing_data_collection
;
CrysAlisPro, Oxford Diffraction Ltd.,
Version 1.171.33.31 (release 08-01-2009 CrysAlis171 .NET)
(compiled Jan 8 2009,16:24:04)
;
_computing_data_reduction
;
CrysAlisPro, Oxford Diffraction Ltd.,
Version 1.171.33.31 (release 08-01-2009 CrysAlis171 .NET)
(compiled Jan 8 2009,16:24:04)
;
_computing_molecular_graphics 'Bruker SHELXTL'
_computing_publication_material 'Bruker SHELXTL and local programs'
_computing_structure_refinement 'Bruker SHELXTL'
_computing_structure_solution 'Bruker SHELXTL'
_diffrn_ambient_temperature 150(2)
_diffrn_detector_area_resol_mean 10.3968
_diffrn_measured_fraction_theta_full 0.989
_diffrn_measured_fraction_theta_max 0.989
_diffrn_measurement_device_type 'Oxford Diffraction Gemini A Ultra diffractometer'
_diffrn_measurement_method '\w scans'
_diffrn_radiation_monochromator 'mirror optics'
_diffrn_radiation_source 'sealed tube with Enhance optics'
_diffrn_radiation_type MoK\a
_diffrn_radiation_wavelength 0.71073
_diffrn_reflns_av_R_equivalents 0.0786
_diffrn_reflns_av_sigmaI/netI 0.1877
_diffrn_reflns_limit_h_max 29
_diffrn_reflns_limit_h_min -25
_diffrn_reflns_limit_k_max 10
_diffrn_reflns_limit_k_min -8
_diffrn_reflns_limit_l_max 58
_diffrn_reflns_limit_l_min -57
_diffrn_reflns_number 48234
_diffrn_reflns_theta_full 25.05
_diffrn_reflns_theta_max 25.00
_diffrn_reflns_theta_min 2.89
_exptl_absorpt_coefficient_mu 1.130
_exptl_absorpt_correction_T_max 0.840
_exptl_absorpt_correction_T_min 0.560
_exptl_absorpt_correction_type multi-scan
_exptl_absorpt_process_details
;
CrysAlis RED, Oxford Diffraction Ltd.,
Version 1.171.32.24 (release 21-04-2008 CrysAlis171 .NET)
(compiled Apr 21 2008,18:23:10)
Empirical absorption correction using spherical harmonics,
implemented in SCALE3 ABSPACK scaling algorithm.
;
_exptl_crystal_colour colourless
_exptl_crystal_density_diffrn 1.160
_exptl_crystal_density_method 'not measured'
_exptl_crystal_description plate
_exptl_crystal_F_000 3904
_exptl_crystal_size_max 0.58
_exptl_crystal_size_mid 0.38
_exptl_crystal_size_min 0.16
_refine_diff_density_max 1.099
_refine_diff_density_min -1.296
_refine_diff_density_rms 0.101
_refine_ls_extinction_method none
_refine_ls_goodness_of_fit_ref 1.023
_refine_ls_hydrogen_treatment constr
_refine_ls_matrix_type full
_refine_ls_number_parameters 976
_refine_ls_number_reflns 17948
_refine_ls_number_restraints 126
_refine_ls_restrained_S_all 1.020
_refine_ls_R_factor_all 0.1879
_refine_ls_R_factor_gt 0.0959
_refine_ls_shift/su_max 0.006
_refine_ls_shift/su_mean 0.000
_refine_ls_structure_factor_coef Fsqd
_refine_ls_weighting_details 'calc w=1/[\s^2^(Fo^2^)+(0.0867P)^2^+17.0884P] where P=(Fo^2^+2Fc^2^)/3'
_refine_ls_weighting_scheme calc
_refine_ls_wR_factor_gt 0.2119
_refine_ls_wR_factor_ref 0.2332
_reflns_number_gt 7814
_reflns_number_total 17948
_reflns_threshold_expression I>2\s(I)
_cod_data_source_file b917202p.txt
_cod_data_source_block rem502
_cod_original_sg_symbol_H-M 'P 21/c'
_cod_database_code 7024453

loop_
_symmetry_equiv_pos_as_xyz
'x, y, z'
'-x, y+1/2, -z+1/2'
'-x, -y, -z'
'x, -y-1/2, z-1/2'

loop_
_atom_site_label
_atom_site_type_symbol
_atom_site_fract_x
_atom_site_fract_y
_atom_site_fract_z
_atom_site_U_iso_or_equiv
_atom_site_adp_type
_atom_site_occupancy
_atom_site_symmetry_multiplicity
_atom_site_calc_flag
_atom_site_refinement_flags
_atom_site_disorder_assembly
_atom_site_disorder_group
Zn1 Zn 0.68755(5) 0.28931(14) 0.02420(2) 0.0289(3) Uani 1 1 d . . .
Zn2 Zn 0.45146(4) 0.44945(13) 0.15623(2) 0.0317(3) Uani 1 1 d . . .
Zn3 Zn 0.18559(5) 0.30111(15) 0.27195(2) 0.0316(3) Uani 1 1 d . . .
Zn4 Zn 0.04523(4) 0.92613(13) 0.09140(2) 0.0343(3) Uani 1 1 d . . .
K1 K 0.79756(8) 0.5235(2) 0.02287(4) 0.0286(5) Uani 1 1 d . A .
K2 K 0.45551(10) 0.2225(2) 0.09941(4) 0.0307(5) Uani 1 1 d . B .
K3 K 0.29954(8) 0.5279(2) 0.27104(4) 0.0306(5) Uani 1 1 d . . .
K4 K 0.04328(9) 0.7081(3) 0.14971(4) 0.0361(6) Uani 1 1 d . . .
N1 N 0.7193(3) 0.4196(8) 0.05606(14) 0.0235(17) Uani 1 1 d . A .
N2 N 0.9051(3) 0.3993(11) 0.0283(3) 0.061(3) Uani 1 1 d DU . .
N3 N 0.8827(4) 0.7423(9) 0.0277(3) 0.053(3) Uani 1 1 d DU . .
N4 N 0.7872(4) 0.7913(10) -0.01139(18) 0.038(2) Uani 1 1 d . . .
N5 N 0.3885(3) 0.3282(8) 0.13824(14) 0.0212(17) Uani 1 1 d . B .
N6 N 0.5239(3) -0.0509(9) 0.10573(15) 0.037(2) Uani 1 1 d DU . .
N7 N 0.4545(4) 0.0128(9) 0.05459(18) 0.046(2) Uani 1 1 d DU . .
N8 N 0.4419(3) 0.3572(9) 0.04449(15) 0.0303(19) Uani 1 1 d . . .
N9 N 0.2202(3) 0.4237(8) 0.30406(14) 0.0254(18) Uani 1 1 d . . .
N10 N 0.4062(3) 0.3903(10) 0.28120(19) 0.041(2) Uani 1 1 d . . .
N11 N 0.3901(4) 0.7354(8) 0.27204(18) 0.030(2) Uani 1 1 d . . .
N12 N 0.2901(3) 0.8076(10) 0.23798(16) 0.036(2) Uani 1 1 d . . .
N13 N 0.1083(3) 0.8051(9) 0.10945(16) 0.0296(19) Uani 1 1 d . . .
N14 N 0.0615(4) 0.8535(10) 0.20278(16) 0.040(2) Uani 1 1 d . . .
N15 N 0.0435(4) 0.5104(10) 0.19643(17) 0.043(2) Uani 1 1 d . . .
N16 N -0.0241(3) 0.4317(9) 0.14579(17) 0.038(2) Uani 1 1 d . . .
C1 C 0.6255(4) 0.1420(13) 0.0291(2) 0.048(3) Uani 1 1 d . . .
H1A H 0.6201 0.1309 0.0486 0.072 Uiso 1 1 calc R . .
H1B H 0.6335 0.0386 0.0214 0.072 Uiso 1 1 calc R . .
H1C H 0.5926 0.1847 0.0196 0.072 Uiso 1 1 calc R . .
C2 C 0.7226(4) 0.3184(11) -0.01181(18) 0.031(2) Uani 1 1 d . . .
H2A H 0.7612 0.2925 -0.0092 0.046 Uiso 1 1 calc R . .
H2B H 0.7185 0.4282 -0.0178 0.046 Uiso 1 1 calc R . .
H2C H 0.7052 0.2485 -0.0257 0.046 Uiso 1 1 calc R . .
C3 C 0.7449(4) 0.3208(11) 0.07804(19) 0.030(2) Uani 1 1 d . . .
C4 C 0.7947(4) 0.3997(13) 0.0935(2) 0.040(3) Uani 1 1 d . A .
H4A H 0.8177 0.4473 0.0802 0.059 Uiso 1 1 calc R . .
H4B H 0.8154 0.3199 0.1043 0.059 Uiso 1 1 calc R . .
H4C H 0.7824 0.4815 0.1058 0.059 Uiso 1 1 calc R . .
C5 C 0.7664(4) 0.1735(11) 0.0648(2) 0.041(3) Uani 1 1 d . A .
H5A H 0.7362 0.1144 0.0558 0.062 Uiso 1 1 calc R . .
H5B H 0.7850 0.1074 0.0790 0.062 Uiso 1 1 calc R . .
H5C H 0.7918 0.2037 0.0513 0.062 Uiso 1 1 calc R . .
C6 C 0.7047(4) 0.2703(11) 0.0994(2) 0.034(3) Uani 1 1 d . A .
H6A H 0.6788 0.1927 0.0910 0.041 Uiso 1 1 calc R . .
H6B H 0.7250 0.2182 0.1151 0.041 Uiso 1 1 calc R . .
C7 C 0.6741(4) 0.4069(13) 0.1098(2) 0.044(3) Uani 1 1 d . . .
H7A H 0.6993 0.4796 0.1201 0.052 Uiso 1 1 calc R A .
H7B H 0.6473 0.3689 0.1224 0.052 Uiso 1 1 calc R . .
C8 C 0.6455(4) 0.4926(12) 0.0861(2) 0.037(3) Uani 1 1 d . A .
H8A H 0.6265 0.5854 0.0932 0.044 Uiso 1 1 calc R . .
H8B H 0.6179 0.4220 0.0771 0.044 Uiso 1 1 calc R . .
C9 C 0.6838(4) 0.5471(11) 0.06516(18) 0.030(2) Uani 1 1 d . . .
C10 C 0.6495(4) 0.5981(12) 0.0394(2) 0.036(3) Uani 1 1 d . A .
H10A H 0.6723 0.6021 0.0238 0.054 Uiso 1 1 calc R . .
H10B H 0.6342 0.7027 0.0423 0.054 Uiso 1 1 calc R . .
H10C H 0.6202 0.5220 0.0355 0.054 Uiso 1 1 calc R . .
C11 C 0.7145(4) 0.6966(12) 0.0756(2) 0.043(3) Uani 1 1 d . A .
H11A H 0.7354 0.6726 0.0928 0.064 Uiso 1 1 calc R . .
H11B H 0.6885 0.7807 0.0787 0.064 Uiso 1 1 calc R . .
H11C H 0.7390 0.7312 0.0619 0.064 Uiso 1 1 calc R . .
C12 C 0.9133(6) 0.2713(18) 0.0480(3) 0.080(5) Uani 1 1 d . A .
H12A H 0.9501 0.2294 0.0472 0.121 Uiso 1 1 calc R . .
H12B H 0.8870 0.1874 0.0435 0.121 Uiso 1 1 calc R . .
H12C H 0.9085 0.3109 0.0664 0.121 Uiso 1 1 calc R . .
C13 C 0.9102(5) 0.3338(16) 0.0014(3) 0.068(4) Uani 1 1 d . A .
H13A H 0.9061 0.4180 -0.0123 0.103 Uiso 1 1 calc R . .
H13B H 0.8820 0.2542 -0.0024 0.103 Uiso 1 1 calc R . .
H13C H 0.9459 0.2848 0.0006 0.103 Uiso 1 1 calc R . .
C14 C 0.9446(7) 0.5160(17) 0.0413(5) 0.057(5) Uani 0.68(2) 1 d PDU A 1
H14A H 0.9820 0.4757 0.0410 0.069 Uiso 0.68(2) 1 calc PR A 1
H14B H 0.9367 0.5362 0.0605 0.069 Uiso 0.68(2) 1 calc PR A 1
C15 C 0.9377(5) 0.665(2) 0.0244(4) 0.053(5) Uani 0.68(2) 1 d PDU A 1
H15A H 0.9411 0.6400 0.0049 0.064 Uiso 0.68(2) 1 calc PR A 1
H15B H 0.9668 0.7407 0.0303 0.064 Uiso 0.68(2) 1 calc PR A 1
C14X C 0.9423(14) 0.536(3) 0.0229(7) 0.052(7) Uani 0.32(2) 1 d PDU A 2
H14C H 0.9802 0.5000 0.0258 0.063 Uiso 0.32(2) 1 calc PR A 2
H14D H 0.9362 0.5678 0.0035 0.063 Uiso 0.32(2) 1 calc PR A 2
C15X C 0.9347(11) 0.679(4) 0.0407(8) 0.047(8) Uani 0.32(2) 1 d PDU A 2
H15C H 0.9313 0.6496 0.0601 0.056 Uiso 0.32(2) 1 calc PR A 2
H15D H 0.9647 0.7557 0.0396 0.056 Uiso 0.32(2) 1 calc PR A 2
C16 C 0.8723(7) 0.804(2) 0.0537(3) 0.098(6) Uani 1 1 d . A .
H16A H 0.9019 0.8746 0.0600 0.146 Uiso 1 1 calc R . .
H16B H 0.8697 0.7171 0.0667 0.146 Uiso 1 1 calc R . .
H16C H 0.8382 0.8626 0.0522 0.146 Uiso 1 1 calc R . .
C17 C 0.8812(4) 0.8604(12) 0.0069(3) 0.050(3) Uani 1 1 d . A .
H17A H 0.8973 0.8166 -0.0094 0.060 Uiso 1 1 calc R . .
H17B H 0.9039 0.9505 0.0136 0.060 Uiso 1 1 calc R . .
C18 C 0.8254(4) 0.9197(12) -0.0014(2) 0.045(3) Uani 1 1 d . A .
H18A H 0.8278 0.9992 -0.0161 0.055 Uiso 1 1 calc R . .
H18B H 0.8105 0.9726 0.0145 0.055 Uiso 1 1 calc R . .
C19 C 0.7338(5) 0.8605(15) -0.0156(3) 0.070(4) Uani 1 1 d . A .
H19A H 0.7346 0.9457 -0.0291 0.105 Uiso 1 1 calc R . .
H19B H 0.7226 0.9031 0.0017 0.105 Uiso 1 1 calc R . .
H19C H 0.7079 0.7796 -0.0224 0.105 Uiso 1 1 calc R . .
C20 C 0.8041(6) 0.7274(13) -0.0367(2) 0.056(4) Uani 1 1 d . A .
H20A H 0.7748 0.6637 -0.0454 0.085 Uiso 1 1 calc R . .
H20B H 0.8361 0.6612 -0.0329 0.085 Uiso 1 1 calc R . .
H20C H 0.8128 0.8139 -0.0489 0.085 Uiso 1 1 calc R . .
C21 C 0.4415(5) 0.5893(16) 0.1886(2) 0.065(4) Uani 1 1 d . . .
H21A H 0.4043 0.5805 0.1939 0.098 Uiso 1 1 calc R . .
H21B H 0.4490 0.6989 0.1837 0.098 Uiso 1 1 calc R . .
H21C H 0.4666 0.5569 0.2039 0.098 Uiso 1 1 calc R . .
C22 C 0.5235(4) 0.4171(11) 0.13882(19) 0.032(2) Uani 1 1 d . . .
H22A H 0.5329 0.3049 0.1393 0.048 Uiso 1 1 calc R . .
H22B H 0.5520 0.4773 0.1491 0.048 Uiso 1 1 calc R . .
H22C H 0.5202 0.4537 0.1198 0.048 Uiso 1 1 calc R . .
C23 C 0.3469(4) 0.4295(11) 0.12500(19) 0.033(2) Uani 1 1 d . . .
C24 C 0.3744(4) 0.5765(10) 0.1154(2) 0.035(2) Uani 1 1 d . B .
H24A H 0.3907 0.6337 0.1313 0.052 Uiso 1 1 calc R . .
H24B H 0.3476 0.6440 0.1055 0.052 Uiso 1 1 calc R . .
H24C H 0.4025 0.5471 0.1033 0.052 Uiso 1 1 calc R . .
C25 C 0.3165(4) 0.3540(12) 0.0990(2) 0.042(3) Uani 1 1 d . B .
H25A H 0.3428 0.3200 0.0862 0.063 Uiso 1 1 calc R . .
H25B H 0.2920 0.4321 0.0901 0.063 Uiso 1 1 calc R . .
H25C H 0.2955 0.2627 0.1045 0.063 Uiso 1 1 calc R . .
C26 C 0.3052(4) 0.4829(13) 0.1446(2) 0.044(3) Uani 1 1 d . B .
H26A H 0.2761 0.5417 0.1343 0.053 Uiso 1 1 calc R . .
H26B H 0.3227 0.5553 0.1584 0.053 Uiso 1 1 calc R . .
C27 C 0.2804(4) 0.3425(14) 0.1595(2) 0.050(3) Uani 1 1 d . . .
H27A H 0.2550 0.3813 0.1727 0.060 Uiso 1 1 calc R B .
H27B H 0.2602 0.2735 0.1460 0.060 Uiso 1 1 calc R . .
C28 C 0.3255(5) 0.2522(11) 0.1741(2) 0.037(3) Uani 1 1 d . B .
H28A H 0.3101 0.1594 0.1830 0.044 Uiso 1 1 calc R . .
H28B H 0.3426 0.3199 0.1888 0.044 Uiso 1 1 calc R . .
C29 C 0.3701(4) 0.1947(12) 0.1557(2) 0.037(3) Uani 1 1 d . . .
C30 C 0.3486(5) 0.0521(12) 0.1386(2) 0.051(3) Uani 1 1 d . B .
H30A H 0.3161 0.0830 0.1274 0.076 Uiso 1 1 calc R . .
H30B H 0.3398 -0.0338 0.1509 0.076 Uiso 1 1 calc R . .
H30C H 0.3764 0.0166 0.1267 0.076 Uiso 1 1 calc R . .
C31 C 0.4181(4) 0.1430(13) 0.1733(2) 0.047(3) Uani 1 1 d . B .
H31A H 0.4463 0.1062 0.1617 0.071 Uiso 1 1 calc R . .
H31B H 0.4078 0.0570 0.1852 0.071 Uiso 1 1 calc R . .
H31C H 0.4319 0.2318 0.1845 0.071 Uiso 1 1 calc R . .
C32 C 0.5177(7) -0.1342(15) 0.1312(3) 0.081(5) Uani 1 1 d . B .
H32A H 0.4897 -0.2152 0.1283 0.121 Uiso 1 1 calc R . .
H32B H 0.5071 -0.0595 0.1452 0.121 Uiso 1 1 calc R . .
H32C H 0.5520 -0.1842 0.1374 0.121 Uiso 1 1 calc R . .
C33 C 0.5787(5) 0.0084(16) 0.1054(4) 0.091(5) Uani 1 1 d . B .
H33A H 0.6038 -0.0802 0.1040 0.137 Uiso 1 1 calc R . .
H33B H 0.5881 0.0664 0.1224 0.137 Uiso 1 1 calc R . .
H33C H 0.5814 0.0790 0.0897 0.137 Uiso 1 1 calc R . .
C34 C 0.5055(7) -0.1762(16) 0.0856(3) 0.033(4) Uani 0.66(2) 1 d PDU B 1
H34A H 0.4707 -0.2207 0.0908 0.039 Uiso 0.66(2) 1 calc PR B 1
H34B H 0.5324 -0.2625 0.0861 0.039 Uiso 0.66(2) 1 calc PR B 1
C35 C 0.4982(6) -0.1113(16) 0.0566(3) 0.031(4) Uani 0.66(2) 1 d PDU B 1
H35A H 0.5327 -0.0648 0.0514 0.037 Uiso 0.66(2) 1 calc PR B 1
H35B H 0.4885 -0.1982 0.0437 0.037 Uiso 0.66(2) 1 calc PR B 1
C34X C 0.5272(11) -0.117(4) 0.0774(4) 0.034(6) Uani 0.34(2) 1 d PDU B 2
H34C H 0.5484 -0.2163 0.0784 0.040 Uiso 0.34(2) 1 calc PR B 2
H34D H 0.5460 -0.0412 0.0660 0.040 Uiso 0.34(2) 1 calc PR B 2
C35X C 0.4709(12) -0.149(2) 0.0645(7) 0.039(7) Uani 0.34(2) 1 d PDU B 2
H35C H 0.4717 -0.2253 0.0492 0.047 Uiso 0.34(2) 1 calc PR B 2
H35D H 0.4466 -0.1894 0.0782 0.047 Uiso 0.34(2) 1 calc PR B 2
C36 C 0.3984(6) -0.0372(13) 0.0548(2) 0.061(4) Uani 1 1 d . B .
H36A H 0.3750 0.0557 0.0550 0.092 Uiso 1 1 calc R . .
H36B H 0.3938 -0.1010 0.0712 0.092 Uiso 1 1 calc R . .
H36C H 0.3887 -0.1002 0.0384 0.092 Uiso 1 1 calc R . .
C37 C 0.4639(4) 0.0845(12) 0.0287(2) 0.043(3) Uani 1 1 d . B .
H37A H 0.4530 0.0090 0.0139 0.051 Uiso 1 1 calc R . .
H37B H 0.5031 0.1040 0.0280 0.051 Uiso 1 1 calc R . .
C38 C 0.4338(5) 0.2391(10) 0.0231(2) 0.034(3) Uani 1 1 d . B .
H38A H 0.4453 0.2840 0.0058 0.040 Uiso 1 1 calc R . .
H38B H 0.3946 0.2160 0.0204 0.040 Uiso 1 1 calc R . .
C39 C 0.4061(5) 0.4905(12) 0.0386(2) 0.048(3) Uani 1 1 d . B .
H39A H 0.4162 0.5434 0.0219 0.072 Uiso 1 1 calc R . .
H39B H 0.4092 0.5648 0.0540 0.072 Uiso 1 1 calc R . .
H39C H 0.3686 0.4530 0.0360 0.072 Uiso 1 1 calc R . .
C40 C 0.4979(4) 0.4112(12) 0.0470(2) 0.043(3) Uani 1 1 d . B .
H40A H 0.5217 0.3225 0.0523 0.065 Uiso 1 1 calc R . .
H40B H 0.5020 0.4939 0.0609 0.065 Uiso 1 1 calc R . .
H40C H 0.5077 0.4534 0.0293 0.065 Uiso 1 1 calc R . .
C41 C 0.1212(5) 0.1656(15) 0.2776(2) 0.057(3) Uani 1 1 d . . .
H41A H 0.1085 0.1860 0.2958 0.086 Uiso 1 1 calc R . .
H41B H 0.1312 0.0543 0.2762 0.086 Uiso 1 1 calc R . .
H41C H 0.0922 0.1903 0.2636 0.086 Uiso 1 1 calc R . .
C42 C 0.2214(4) 0.3308(12) 0.23612(18) 0.035(2) Uani 1 1 d . . .
H42A H 0.2013 0.2712 0.2216 0.052 Uiso 1 1 calc R . .
H42B H 0.2587 0.2926 0.2382 0.052 Uiso 1 1 calc R . .
H42C H 0.2212 0.4430 0.2313 0.052 Uiso 1 1 calc R . .
C43 C 0.2456(4) 0.3225(11) 0.32533(19) 0.029(2) Uani 1 1 d . . .
C44 C 0.2641(4) 0.1757(12) 0.3122(2) 0.040(3) Uani 1 1 d . . .
H44A H 0.2327 0.1156 0.3047 0.060 Uiso 1 1 calc R . .
H44B H 0.2850 0.1116 0.3258 0.060 Uiso 1 1 calc R . .
H44C H 0.2869 0.2032 0.2973 0.060 Uiso 1 1 calc R . .
C45 C 0.2962(4) 0.3950(12) 0.3414(2) 0.035(2) Uani 1 1 d . . .
H45A H 0.3224 0.4286 0.3285 0.053 Uiso 1 1 calc R . .
H45B H 0.3128 0.3157 0.3539 0.053 Uiso 1 1 calc R . .
H45C H 0.2851 0.4861 0.3520 0.053 Uiso 1 1 calc R . .
C46 C 0.2051(5) 0.2723(12) 0.3466(2) 0.043(3) Uani 1 1 d . . .
H46A H 0.1778 0.2000 0.3378 0.052 Uiso 1 1 calc R . .
H46B H 0.2248 0.2143 0.3617 0.052 Uiso 1 1 calc R . .
C47 C 0.1766(5) 0.4118(13) 0.3582(2) 0.047(3) Uani 1 1 d . . .
H47A H 0.2031 0.4798 0.3687 0.056 Uiso 1 1 calc R . .
H47B H 0.1496 0.3751 0.3708 0.056 Uiso 1 1 calc R . .
C48 C 0.1486(4) 0.5052(12) 0.3346(2) 0.042(3) Uani 1 1 d . . .
H48A H 0.1196 0.4393 0.3255 0.051 Uiso 1 1 calc R . .
H48B H 0.1314 0.5998 0.3420 0.051 Uiso 1 1 calc R . .
C49 C 0.1867(4) 0.5568(12) 0.31328(19) 0.036(2) Uani 1 1 d . . .
C50 C 0.1518(4) 0.6143(13) 0.2887(2) 0.044(3) Uani 1 1 d . . .
H50A H 0.1725 0.6886 0.2782 0.067 Uiso 1 1 calc R . .
H50B H 0.1197 0.6672 0.2949 0.067 Uiso 1 1 calc R . .
H50C H 0.1407 0.5243 0.2771 0.067 Uiso 1 1 calc R . .
C51 C 0.2208(5) 0.7026(13) 0.3241(2) 0.051(3) Uani 1 1 d . . .
H51A H 0.2427 0.6728 0.3408 0.077 Uiso 1 1 calc R . .
H51B H 0.1964 0.7888 0.3284 0.077 Uiso 1 1 calc R . .
H51C H 0.2445 0.7372 0.3101 0.077 Uiso 1 1 calc R . .
C52 C 0.4128(5) 0.2548(11) 0.2990(3) 0.053(4) Uani 1 1 d . . .
H52A H 0.4487 0.2088 0.2973 0.080 Uiso 1 1 calc R . .
H52B H 0.3850 0.1763 0.2937 0.080 Uiso 1 1 calc R . .
H52C H 0.4091 0.2874 0.3180 0.080 Uiso 1 1 calc R . .
C53 C 0.4082(5) 0.3388(14) 0.2526(3) 0.060(3) Uani 1 1 d . . .
H53A H 0.4009 0.4289 0.2403 0.090 Uiso 1 1 calc R . .
H53B H 0.3808 0.2571 0.2486 0.090 Uiso 1 1 calc R . .
H53C H 0.4441 0.2960 0.2497 0.090 Uiso 1 1 calc R . .
C54 C 0.4484(4) 0.5071(12) 0.2884(3) 0.049(3) Uani 1 1 d . . .
H54A H 0.4841 0.4596 0.2856 0.058 Uiso 1 1 calc R . .
H54B H 0.4476 0.5328 0.3081 0.058 Uiso 1 1 calc R . .
C55 C 0.4429(4) 0.6582(12) 0.2721(2) 0.043(3) Uani 1 1 d . . .
H55A H 0.4708 0.7333 0.2795 0.051 Uiso 1 1 calc R . .
H55B H 0.4505 0.6350 0.2529 0.051 Uiso 1 1 calc R . .
C56 C 0.3820(6) 0.7952(14) 0.2996(2) 0.059(3) Uani 1 1 d . . .
H56A H 0.4122 0.8645 0.3055 0.088 Uiso 1 1 calc R . .
H56B H 0.3804 0.7065 0.3123 0.088 Uiso 1 1 calc R . .
H56C H 0.3481 0.8547 0.2992 0.088 Uiso 1 1 calc R . .
C57 C 0.3868(4) 0.8578(13) 0.2515(2) 0.045(3) Uani 1 1 d . . .
H57A H 0.3995 0.8149 0.2343 0.053 Uiso 1 1 calc R . .
H57B H 0.4114 0.9447 0.2576 0.053 Uiso 1 1 calc R . .
C58 C 0.3325(4) 0.9214(12) 0.2460(2) 0.048(3) Uani 1 1 d . . .
H58A H 0.3338 1.0011 0.2313 0.057 Uiso 1 1 calc R . .
H58B H 0.3221 0.9768 0.2627 0.057 Uiso 1 1 calc R . .
C59 C 0.2377(5) 0.8791(14) 0.2373(3) 0.062(3) Uani 1 1 d . . .
H59A H 0.2343 0.9564 0.2224 0.093 Uiso 1 1 calc R . .
H59B H 0.2332 0.9320 0.2548 0.093 Uiso 1 1 calc R . .
H59C H 0.2099 0.7977 0.2343 0.093 Uiso 1 1 calc R . .
C60 C 0.2980(6) 0.7431(11) 0.2113(2) 0.046(3) Uani 1 1 d . . .
H60A H 0.2917 0.8254 0.1974 0.069 Uiso 1 1 calc R . .
H60B H 0.2725 0.6563 0.2075 0.069 Uiso 1 1 calc R . .
H60C H 0.3351 0.7036 0.2109 0.069 Uiso 1 1 calc R . .
C61 C 0.0534(5) 1.0443(17) 0.0563(3) 0.077(4) Uani 1 1 d . . .
H61A H 0.0789 0.9883 0.0453 0.116 Uiso 1 1 calc R . .
H61B H 0.0671 1.1506 0.0605 0.116 Uiso 1 1 calc R . .
H61C H 0.0181 1.0516 0.0460 0.116 Uiso 1 1 calc R . .
C62 C -0.0246(4) 0.9069(14) 0.1110(2) 0.044(3) Uani 1 1 d . . .
H62A H -0.0376 0.7978 0.1097 0.066 Uiso 1 1 calc R . .
H62B H -0.0520 0.9774 0.1023 0.066 Uiso 1 1 calc R . .
H62C H -0.0176 0.9361 0.1303 0.066 Uiso 1 1 calc R . .
C63 C 0.1259(4) 0.6728(12) 0.0935(2) 0.038(3) Uani 1 1 d . . .
C64 C 0.1489(5) 0.5320(14) 0.1106(3) 0.063(4) Uani 1 1 d . . .
H64A H 0.1823 0.5642 0.1210 0.094 Uiso 1 1 calc R . .
H64B H 0.1567 0.4447 0.0983 0.094 Uiso 1 1 calc R . .
H64C H 0.1223 0.4979 0.1233 0.094 Uiso 1 1 calc R . .
C65 C 0.0749(5) 0.6102(13) 0.0779(3) 0.061(4) Uani 1 1 d . . .
H65A H 0.0474 0.5880 0.0908 0.092 Uiso 1 1 calc R . .
H65B H 0.0835 0.5131 0.0682 0.092 Uiso 1 1 calc R . .
H65C H 0.0611 0.6894 0.0646 0.092 Uiso 1 1 calc R . .
C66 C 0.1668(5) 0.7210(13) 0.0727(3) 0.047(3) Uani 1 1 d . . .
H66A H 0.1797 0.6252 0.0636 0.056 Uiso 1 1 calc R . .
H66B H 0.1484 0.7886 0.0584 0.056 Uiso 1 1 calc R . .
C67 C 0.2153(5) 0.8099(14) 0.0860(2) 0.051(3) Uani 1 1 d . . .
H67A H 0.2402 0.8418 0.0720 0.061 Uiso 1 1 calc R . .
H67B H 0.2354 0.7427 0.0997 0.061 Uiso 1 1 calc R . .
C68 C 0.1925(4) 0.9556(14) 0.0997(2) 0.052(3) Uani 1 1 d . . .
H68A H 0.1740 1.0236 0.0856 0.062 Uiso 1 1 calc R . .
H68B H 0.2227 1.0168 0.1088 0.062 Uiso 1 1 calc R . .
C69 C 0.1526(4) 0.9109(11) 0.1209(2) 0.035(3) Uani 1 1 d . . .
C70 C 0.1833(4) 0.8433(14) 0.1472(2) 0.049(3) Uani 1 1 d . . .
H70A H 0.1573 0.8001 0.1594 0.074 Uiso 1 1 calc R . .
H70B H 0.2042 0.9277 0.1567 0.074 Uiso 1 1 calc R . .
H70C H 0.2080 0.7596 0.1420 0.074 Uiso 1 1 calc R . .
C71 C 0.1251(5) 1.0611(13) 0.1298(2) 0.053(3) Uani 1 1 d . . .
H71A H 0.1079 1.1141 0.1137 0.079 Uiso 1 1 calc R . .
H71B H 0.1522 1.1314 0.1389 0.079 Uiso 1 1 calc R . .
H71C H 0.0977 1.0347 0.1425 0.079 Uiso 1 1 calc R . .
C72 C 0.0972(5) 0.9893(13) 0.2052(2) 0.057(3) Uani 1 1 d . . .
H72A H 0.0929 1.0426 0.2227 0.086 Uiso 1 1 calc R . .
H72B H 0.0881 1.0625 0.1901 0.086 Uiso 1 1 calc R . .
H72C H 0.1348 0.9544 0.2045 0.086 Uiso 1 1 calc R . .
C73 C 0.0056(5) 0.9071(15) 0.2033(3) 0.064(4) Uani 1 1 d . . .
H73A H -0.0190 0.8177 0.1998 0.096 Uiso 1 1 calc R . .
H73B H -0.0017 0.9880 0.1893 0.096 Uiso 1 1 calc R . .
H73C H -0.0001 0.9517 0.2214 0.096 Uiso 1 1 calc R . .
C74 C 0.0751(6) 0.7437(11) 0.2241(3) 0.049(3) Uani 1 1 d . . .
H74A H 0.0702 0.7955 0.2419 0.059 Uiso 1 1 calc R . .
H74B H 0.1139 0.7167 0.2236 0.059 Uiso 1 1 calc R . .
C75 C 0.0423(5) 0.5905(13) 0.2228(2) 0.048(3) Uani 1 1 d . . .
H75A H 0.0569 0.5187 0.2375 0.057 Uiso 1 1 calc R . .
H75B H 0.0043 0.6145 0.2263 0.057 Uiso 1 1 calc R . .
C76 C 0.0979(5) 0.4476(14) 0.1931(2) 0.055(3) Uani 1 1 d . . .
H76A H 0.1243 0.5334 0.1950 0.083 Uiso 1 1 calc R . .
H76B H 0.0989 0.3998 0.1749 0.083 Uiso 1 1 calc R . .
H76C H 0.1066 0.3676 0.2072 0.083 Uiso 1 1 calc R . .
C77 C 0.0020(5) 0.3845(13) 0.1949(2) 0.049(3) Uani 1 1 d . . .
H77A H 0.0141 0.2980 0.2074 0.059 Uiso 1 1 calc R . .
H77B H -0.0320 0.4275 0.2013 0.059 Uiso 1 1 calc R . .
C78 C -0.0093(5) 0.3185(12) 0.1669(2) 0.048(3) Uani 1 1 d . . .
H78A H 0.0233 0.2614 0.1617 0.058 Uiso 1 1 calc R . .
H78B H -0.0388 0.2404 0.1675 0.058 Uiso 1 1 calc R . .
C79 C -0.0263(5) 0.3514(14) 0.1190(2) 0.065(4) Uani 1 1 d . . .
H79A H 0.0085 0.3003 0.1166 0.097 Uiso 1 1 calc R . .
H79B H -0.0339 0.4287 0.1044 0.097 Uiso 1 1 calc R . .
H79C H -0.0550 0.2716 0.1183 0.097 Uiso 1 1 calc R . .
C80 C -0.0774(4) 0.5057(14) 0.1500(3) 0.060(3) Uani 1 1 d . . .
H80A H -0.1056 0.4242 0.1492 0.090 Uiso 1 1 calc R . .
H80B H -0.0859 0.5837 0.1355 0.090 Uiso 1 1 calc R . .
H80C H -0.0760 0.5577 0.1679 0.090 Uiso 1 1 calc R . .

loop_
_atom_site_aniso_label
_atom_site_aniso_U_11
_atom_site_aniso_U_22
_atom_site_aniso_U_33
_atom_site_aniso_U_23
_atom_site_aniso_U_13
_atom_site_aniso_U_12
Zn1 0.0227(6) 0.0418(7) 0.0223(6) -0.0071(5) 0.0010(5) -0.0098(6)
Zn2 0.0265(6) 0.0391(7) 0.0295(6) -0.0102(5) 0.0025(5) -0.0043(5)
Zn3 0.0292(7) 0.0454(7) 0.0199(6) -0.0010(6) 0.0004(5) -0.0029(6)
Zn4 0.0257(6) 0.0424(7) 0.0348(7) 0.0058(6) 0.0023(5) 0.0006(5)
K1 0.0252(11) 0.0272(11) 0.0334(12) 0.0072(9) 0.0015(9) -0.0061(9)
K2 0.0367(14) 0.0317(12) 0.0235(12) -0.0031(10) 0.0018(10) 0.0053(10)
K3 0.0274(12) 0.0278(11) 0.0366(12) 0.0049(10) 0.0019(10) -0.0006(9)
K4 0.0372(14) 0.0424(13) 0.0286(13) 0.0039(11) 0.0029(11) -0.0104(12)
N1 0.020(4) 0.028(4) 0.021(4) -0.001(3) -0.002(3) 0.004(3)
N2 0.020(5) 0.044(5) 0.119(10) -0.031(6) -0.008(5) -0.005(4)
N3 0.037(6) 0.038(6) 0.083(9) 0.019(5) -0.008(6) -0.012(4)
N4 0.037(5) 0.036(5) 0.041(5) 0.001(4) -0.002(4) -0.006(4)
N5 0.022(4) 0.019(4) 0.023(4) -0.001(3) 0.001(3) -0.006(3)
N6 0.040(5) 0.039(5) 0.033(4) -0.003(4) -0.005(4) 0.011(4)
N7 0.062(7) 0.031(5) 0.042(6) -0.013(4) -0.022(5) 0.020(4)
N8 0.036(5) 0.033(5) 0.021(4) 0.003(4) -0.005(4) -0.001(4)
N9 0.029(4) 0.028(4) 0.018(4) 0.000(3) -0.005(3) 0.005(4)
N10 0.024(5) 0.039(5) 0.060(6) -0.008(5) -0.006(4) 0.012(4)
N11 0.031(5) 0.027(5) 0.031(5) -0.005(4) -0.001(4) 0.000(4)
N12 0.041(6) 0.032(5) 0.034(5) 0.003(4) -0.005(4) 0.000(5)
N13 0.022(4) 0.034(5) 0.034(5) 0.009(4) 0.015(4) 0.000(4)
N14 0.058(6) 0.036(5) 0.027(5) 0.004(4) 0.000(4) -0.007(5)
N15 0.045(6) 0.046(5) 0.036(5) 0.004(4) -0.008(4) -0.005(5)
N16 0.038(5) 0.031(5) 0.044(5) 0.013(4) -0.014(4) -0.008(4)
C1 0.047(7) 0.062(7) 0.035(6) -0.018(5) 0.005(5) -0.038(6)
C2 0.048(7) 0.022(5) 0.022(5) 0.000(4) 0.003(5) 0.000(5)
C3 0.028(6) 0.037(6) 0.026(5) 0.001(5) 0.000(4) 0.000(5)
C4 0.030(6) 0.055(7) 0.033(6) 0.003(5) -0.006(5) 0.003(5)
C5 0.046(7) 0.027(6) 0.050(7) 0.008(5) -0.008(6) -0.008(5)
C6 0.024(6) 0.051(7) 0.028(6) 0.021(5) 0.003(5) -0.008(5)
C7 0.042(6) 0.061(7) 0.030(6) 0.000(5) 0.016(5) -0.001(6)
C8 0.028(5) 0.048(6) 0.035(6) -0.006(5) 0.008(5) 0.012(5)
C9 0.023(5) 0.040(6) 0.027(5) -0.006(5) -0.006(4) -0.003(5)
C10 0.029(6) 0.041(6) 0.038(6) 0.011(5) 0.001(5) 0.018(5)
C11 0.043(7) 0.035(6) 0.049(7) 0.002(6) -0.008(6) 0.002(5)
C12 0.055(11) 0.108(13) 0.077(11) -0.016(9) -0.008(9) 0.028(8)
C13 0.069(9) 0.069(9) 0.072(9) -0.008(8) 0.030(8) -0.005(7)
C14 0.034(9) 0.046(8) 0.087(15) -0.010(9) -0.030(10) -0.003(6)
C15 0.025(7) 0.058(9) 0.073(14) 0.001(11) -0.021(9) -0.028(7)
C14X 0.031(14) 0.053(13) 0.07(2) -0.022(16) -0.029(16) -0.012(8)
C15X 0.038(14) 0.042(12) 0.06(2) -0.009(15) -0.022(15) -0.018(11)
C16 0.115(14) 0.103(12) 0.069(11) 0.037(10) -0.035(10) -0.051(11)
C17 0.046(7) 0.032(6) 0.071(8) -0.005(6) 0.000(6) -0.012(5)
C18 0.045(7) 0.033(6) 0.060(7) 0.004(5) 0.009(6) -0.002(5)
C19 0.039(7) 0.068(9) 0.100(11) 0.031(8) -0.018(7) 0.002(6)
C20 0.080(10) 0.052(8) 0.036(7) 0.003(6) -0.003(7) -0.031(7)
C21 0.037(7) 0.098(10) 0.062(8) -0.039(7) 0.015(6) -0.013(7)
C22 0.029(5) 0.033(6) 0.034(6) -0.006(5) -0.007(5) -0.007(5)
C23 0.029(5) 0.039(6) 0.032(6) -0.009(5) -0.002(5) 0.011(5)
C24 0.037(6) 0.027(5) 0.040(6) 0.010(5) 0.007(5) 0.005(5)
C25 0.050(7) 0.049(7) 0.025(6) 0.014(5) -0.007(5) -0.002(6)
C26 0.030(6) 0.055(7) 0.046(7) -0.004(6) 0.000(5) 0.008(5)
C27 0.025(6) 0.083(9) 0.044(7) -0.005(6) 0.016(5) 0.006(6)
C28 0.042(8) 0.038(7) 0.033(6) 0.006(4) 0.015(6) -0.002(5)
C29 0.042(7) 0.036(6) 0.034(6) 0.012(5) -0.004(5) -0.003(5)
C30 0.060(8) 0.036(7) 0.055(7) -0.007(6) -0.010(6) -0.011(6)
C31 0.041(7) 0.057(7) 0.046(7) 0.027(6) 0.015(6) 0.001(6)
C32 0.128(13) 0.049(8) 0.070(9) 0.023(7) 0.041(9) 0.030(8)
C33 0.059(9) 0.061(9) 0.156(15) -0.022(10) 0.027(10) -0.008(7)
C34 0.038(10) 0.026(9) 0.034(8) 0.008(6) -0.002(7) 0.002(7)
C35 0.044(10) 0.013(8) 0.034(7) 0.002(6) -0.004(8) 0.001(7)
C34X 0.045(14) 0.031(16) 0.025(11) 0.014(11) 0.003(11) 0.009(11)
C35X 0.056(16) 0.026(11) 0.034(15) 0.002(11) -0.003(11) -0.005(13)
C36 0.104(11) 0.040(7) 0.040(7) 0.001(6) 0.011(7) 0.000(7)
C37 0.039(6) 0.052(7) 0.035(6) -0.023(6) -0.005(5) -0.003(6)
C38 0.034(7) 0.037(7) 0.029(6) -0.006(4) -0.003(5) -0.007(4)
C39 0.059(8) 0.031(6) 0.053(7) 0.017(5) -0.002(6) 0.002(5)
C40 0.040(6) 0.043(6) 0.044(7) -0.001(5) -0.013(5) -0.013(5)
C41 0.046(7) 0.079(9) 0.045(7) -0.023(7) -0.002(6) -0.035(7)
C42 0.028(6) 0.051(7) 0.025(5) -0.007(5) -0.001(4) 0.003(5)
C43 0.034(6) 0.026(6) 0.025(5) 0.003(4) 0.002(5) -0.004(5)
C44 0.039(7) 0.041(7) 0.039(6) 0.008(5) -0.009(5) 0.000(5)
C45 0.027(5) 0.045(6) 0.032(6) 0.006(5) -0.013(4) 0.000(5)
C46 0.056(8) 0.046(7) 0.029(6) 0.011(5) 0.002(6) -0.007(6)
C47 0.052(7) 0.061(8) 0.029(6) 0.002(6) 0.010(5) -0.012(6)
C48 0.044(7) 0.040(6) 0.043(7) -0.013(5) 0.008(5) 0.006(5)
C49 0.034(6) 0.044(7) 0.030(6) 0.003(5) 0.002(5) 0.004(5)
C50 0.047(7) 0.045(7) 0.042(7) 0.016(5) 0.010(6) 0.022(6)
C51 0.064(8) 0.041(6) 0.048(7) -0.017(6) 0.005(6) 0.004(6)
C52 0.034(8) 0.025(7) 0.099(11) 0.011(6) -0.010(8) 0.007(5)
C53 0.051(8) 0.043(7) 0.086(10) -0.008(7) 0.011(7) -0.003(6)
C54 0.031(6) 0.040(7) 0.072(8) 0.003(6) -0.019(6) -0.002(5)
C55 0.026(6) 0.048(7) 0.052(7) 0.003(6) -0.007(5) -0.011(5)
C56 0.078(10) 0.043(7) 0.056(8) -0.004(6) 0.005(7) -0.008(7)
C57 0.033(6) 0.042(6) 0.059(7) 0.009(6) 0.000(6) -0.007(5)
C58 0.052(7) 0.035(6) 0.055(7) 0.003(5) 0.000(6) -0.016(6)
C59 0.054(8) 0.057(8) 0.077(9) 0.014(7) 0.009(7) 0.007(7)
C60 0.066(9) 0.030(6) 0.040(8) -0.010(5) -0.007(7) -0.003(5)
C61 0.052(8) 0.101(11) 0.080(10) 0.040(9) 0.016(7) 0.030(8)
C62 0.026(6) 0.070(8) 0.036(6) -0.002(6) -0.002(5) 0.014(5)
C63 0.029(6) 0.045(7) 0.041(6) -0.003(5) 0.011(5) -0.007(5)
C64 0.051(8) 0.055(8) 0.086(10) 0.026(7) 0.021(7) 0.006(6)
C65 0.061(8) 0.033(6) 0.085(10) -0.036(6) -0.023(7) 0.016(6)
C66 0.049(8) 0.046(7) 0.048(8) -0.005(6) 0.017(6) -0.002(6)
C67 0.041(7) 0.057(7) 0.058(8) -0.002(6) 0.034(6) 0.004(6)
C68 0.042(7) 0.068(8) 0.044(7) 0.020(6) -0.001(5) -0.031(6)
C69 0.027(6) 0.035(6) 0.043(6) 0.001(5) 0.000(5) 0.005(5)
C70 0.038(7) 0.066(8) 0.042(7) 0.002(6) -0.011(5) -0.005(6)
C71 0.052(7) 0.051(7) 0.054(7) -0.005(6) 0.005(6) -0.006(6)
C72 0.091(10) 0.039(7) 0.040(7) -0.015(5) -0.001(7) -0.010(7)
C73 0.086(10) 0.055(8) 0.052(8) 0.010(6) 0.013(7) 0.009(7)
C74 0.055(9) 0.042(7) 0.050(8) 0.009(5) -0.001(7) -0.003(5)
C75 0.051(7) 0.058(7) 0.033(6) 0.019(6) -0.006(5) 0.002(6)
C76 0.047(7) 0.056(8) 0.063(8) 0.026(6) 0.010(6) 0.000(6)
C77 0.054(7) 0.044(7) 0.050(7) 0.010(6) 0.001(6) -0.009(6)
C78 0.049(7) 0.035(6) 0.058(8) -0.002(6) -0.011(6) -0.006(5)
C79 0.083(10) 0.059(8) 0.051(8) -0.020(6) 0.001(7) -0.041(7)
C80 0.033(7) 0.071(8) 0.076(9) 0.018(7) 0.001(6) 0.002(6)

loop_
_atom_type_symbol
_atom_type_description
_atom_type_scat_dispersion_real
_atom_type_scat_dispersion_imag
_atom_type_scat_source
C C 0.0033 0.0016 'International Tables Vol C Tables 4.2.6.8 and 6.1.1.4'
H H 0.0000 0.0000 'International Tables Vol C Tables 4.2.6.8 and 6.1.1.4'
K K 0.2009 0.2494 'International Tables Vol C Tables 4.2.6.8 and 6.1.1.4'
N N 0.0061 0.0033 'International Tables Vol C Tables 4.2.6.8 and 6.1.1.4'
Zn Zn 0.2839 1.4301 'International Tables Vol C Tables 4.2.6.8 and 6.1.1.4'

loop_
_geom_angle_atom_site_label_1
_geom_angle_atom_site_label_2
_geom_angle_atom_site_label_3
_geom_angle
N1 Zn1 C1 120.5(3)
N1 Zn1 C2 115.7(3)
C1 Zn1 C2 123.7(4)
N5 Zn2 C21 120.8(4)
N5 Zn2 C22 114.9(3)
C21 Zn2 C22 124.4(4)
N9 Zn3 C41 119.1(4)
N9 Zn3 C42 114.7(4)
C41 Zn3 C42 126.1(4)
N13 Zn4 C61 120.4(4)
N13 Zn4 C62 114.2(4)
C61 Zn4 C62 125.4(5)
N1 K1 N2 121.0(3)
N1 K1 N3 135.7(3)
N1 K1 N4 124.6(2)
N1 K1 C2 73.4(2)
N2 K1 N3 63.0(3)
N2 K1 N4 113.4(3)
N2 K1 C2 112.2(3)
N3 K1 N4 63.7(3)
N3 K1 C2 150.1(3)
N4 K1 C2 95.9(3)
N5 K2 N6 124.5(2)
N5 K2 N7 140.0(3)
N5 K2 N8 118.0(2)
N5 K2 C22 73.4(2)
N6 K2 N7 63.2(2)
N6 K2 N8 116.4(2)
N6 K2 C22 94.2(3)
N7 K2 N8 62.4(2)
N7 K2 C22 145.9(3)
N8 K2 C22 113.9(2)
N9 K3 N10 116.5(2)
N9 K3 N11 140.9(2)
N9 K3 N12 123.9(2)
N9 K3 C42 72.5(2)
N10 K3 N11 62.5(2)
N10 K3 N12 117.8(3)
N10 K3 C42 114.7(3)
N11 K3 N12 62.2(2)
N11 K3 C42 146.1(3)
N12 K3 C42 96.6(3)
N13 K4 N14 117.0(3)
N13 K4 N15 141.6(3)
N13 K4 N16 124.1(3)
N13 K4 C62 73.0(2)
N14 K4 N15 62.3(2)
N14 K4 N16 117.6(2)
N14 K4 C62 112.3(3)
N15 K4 N16 62.7(2)
N15 K4 C62 145.1(3)
N16 K4 C62 96.8(3)
Zn1 N1 K1 88.4(2)
Zn1 N1 C3 112.1(5)
Zn1 N1 C9 114.9(5)
K1 N1 C3 109.1(5)
K1 N1 C9 113.6(5)
C3 N1 C9 115.5(7)
K1 N2 C12 115.1(8)
K1 N2 C13 101.3(7)
K1 N2 C14 111.9(8)
K1 N2 C14X 106.0(16)
C12 N2 C13 107.4(10)
C12 N2 C14 98.9(11)
C12 N2 C14X 128.8(19)
C13 N2 C14 123.0(13)
C13 N2 C14X 92.5(15)
K1 N3 C15 112.3(8)
K1 N3 C15X 114.8(16)
K1 N3 C16 97.9(8)
K1 N3 C17 114.9(7)
C15 N3 C16 118.1(14)
C15 N3 C17 101.8(10)
C15X N3 C16 87.4(17)
C15X N3 C17 122(2)
C16 N3 C17 112.6(10)
K1 N4 C18 111.1(6)
K1 N4 C19 117.1(7)
K1 N4 C20 100.8(6)
C18 N4 C19 107.6(9)
C18 N4 C20 109.8(8)
C19 N4 C20 110.3(10)
Zn2 N5 K2 88.9(2)
Zn2 N5 C23 113.2(5)
Zn2 N5 C29 113.0(6)
K2 N5 C23 109.0(5)
K2 N5 C29 111.4(5)
C23 N5 C29 117.6(7)
K2 N6 C32 112.9(6)
K2 N6 C33 105.4(7)
K2 N6 C34 110.5(7)
K2 N6 C34X 105.8(12)
C32 N6 C33 109.4(11)
C32 N6 C34 100.1(10)
C32 N6 C34X 128.8(15)
C33 N6 C34 118.8(11)
C33 N6 C34X 90.6(13)
K2 N7 C35 114.9(7)
K2 N7 C35X 109.7(14)
K2 N7 C36 97.8(6)
K2 N7 C37 115.2(6)
C35 N7 C36 118.6(10)
C35 N7 C37 101.2(9)
C35X N7 C36 88.1(13)
C35X N7 C37 127.9(16)
C36 N7 C37 110.1(8)
K2 N8 C38 113.2(5)
K2 N8 C39 121.1(6)
K2 N8 C40 89.8(5)
C38 N8 C39 110.0(8)
C38 N8 C40 111.1(8)
C39 N8 C40 109.7(8)
Zn3 N9 K3 89.5(2)
Zn3 N9 C43 113.0(5)
Zn3 N9 C49 114.1(6)
K3 N9 C43 108.4(5)
K3 N9 C49 111.5(5)
C43 N9 C49 116.9(7)
K3 N10 C52 119.2(7)
K3 N10 C53 92.6(6)
K3 N10 C54 113.3(6)
C52 N10 C53 109.1(9)
C52 N10 C54 110.1(9)
C53 N10 C54 111.2(9)
K3 N11 C55 115.3(5)
K3 N11 C56 94.2(6)
K3 N11 C57 115.2(6)
C55 N11 C56 109.4(9)
C55 N11 C57 109.3(8)
C56 N11 C57 112.7(8)
K3 N12 C58 111.4(6)
K3 N12 C59 113.6(6)
K3 N12 C60 100.7(6)
C58 N12 C59 111.2(9)
C58 N12 C60 110.8(8)
C59 N12 C60 108.7(9)
Zn4 N13 K4 89.5(3)
Zn4 N13 C63 114.1(6)
Zn4 N13 C69 112.6(6)
K4 N13 C63 111.5(5)
K4 N13 C69 111.1(5)
C63 N13 C69 115.2(7)
K4 N14 C72 118.0(6)
K4 N14 C73 93.5(6)
K4 N14 C74 113.3(6)
C72 N14 C73 109.0(9)
C72 N14 C74 110.3(9)
C73 N14 C74 111.6(9)
K4 N15 C75 116.0(6)
K4 N15 C76 94.4(6)
K4 N15 C77 114.9(6)
C75 N15 C76 109.9(9)
C75 N15 C77 109.0(8)
C76 N15 C77 111.9(9)
K4 N16 C78 112.1(6)
K4 N16 C79 114.9(6)
K4 N16 C80 99.5(6)
C78 N16 C79 108.7(8)
C78 N16 C80 111.6(9)
C79 N16 C80 109.7(9)
Zn1 C1 H1A 109.5
Zn1 C1 H1B 109.5
Zn1 C1 H1C 109.5
H1A C1 H1B 109.5
H1A C1 H1C 109.5
H1B C1 H1C 109.5
Zn1 C2 H2A 109.5
Zn1 C2 H2B 109.5
Zn1 C2 H2C 109.5
H2A C2 H2B 109.5
H2A C2 H2C 109.5
H2B C2 H2C 109.5
N1 C3 C4 113.5(8)
N1 C3 C5 107.7(7)
N1 C3 C6 112.7(8)
C4 C3 C5 105.7(8)
C4 C3 C6 108.3(8)
C5 C3 C6 108.6(8)
C3 C4 H4A 109.5
C3 C4 H4B 109.5
C3 C4 H4C 109.5
H4A C4 H4B 109.5
H4A C4 H4C 109.5
H4B C4 H4C 109.5
C3 C5 H5A 109.5
C3 C5 H5B 109.5
C3 C5 H5C 109.5
H5A C5 H5B 109.5
H5A C5 H5C 109.5
H5B C5 H5C 109.5
C3 C6 H6A 109.1
C3 C6 H6B 109.1
C3 C6 C7 112.3(8)
H6A C6 H6B 107.9
H6A C6 C7 109.1
H6B C6 C7 109.1
C6 C7 H7A 109.7
C6 C7 H7B 109.7
C6 C7 C8 109.7(8)
H7A C7 H7B 108.2
H7A C7 C8 109.7
H7B C7 C8 109.7
C7 C8 H8A 109.1
C7 C8 H8B 109.1
C7 C8 C9 112.6(8)
H8A C8 H8B 107.8
H8A C8 C9 109.1
H8B C8 C9 109.1
N1 C9 C8 113.2(8)
N1 C9 C10 105.4(7)
N1 C9 C11 114.0(7)
C8 C9 C10 107.8(8)
C8 C9 C11 110.0(8)
C10 C9 C11 105.8(8)
C9 C10 H10A 109.5
C9 C10 H10B 109.5
C9 C10 H10C 109.5
H10A C10 H10B 109.5
H10A C10 H10C 109.5
H10B C10 H10C 109.5
C9 C11 H11A 109.5
C9 C11 H11B 109.5
C9 C11 H11C 109.5
H11A C11 H11B 109.5
H11A C11 H11C 109.5
H11B C11 H11C 109.5
N2 C12 H12A 109.5
N2 C12 H12B 109.5
N2 C12 H12C 109.5
H12A C12 H12B 109.5
H12A C12 H12C 109.5
H12B C12 H12C 109.5
N2 C13 H13A 109.5
N2 C13 H13B 109.5
N2 C13 H13C 109.5
H13A C13 H13B 109.5
H13A C13 H13C 109.5
H13B C13 H13C 109.5
N2 C14 H14A 110.5
N2 C14 H14B 110.5
N2 C14 C15 106.0(14)
H14A C14 H14B 108.7
H14A C14 C15 110.5
H14B C14 C15 110.5
N3 C15 C14 111.6(13)
N3 C15 H15A 109.3
N3 C15 H15B 109.3
C14 C15 H15A 109.3
C14 C15 H15B 109.3
H15A C15 H15B 108.0
N2 C14X H14C 108.7
N2 C14X H14D 108.7
N2 C14X C15X 114(2)
H14C C14X H14D 107.6
H14C C14X C15X 108.7
H14D C14X C15X 108.7
N3 C15X C14X 100(2)
N3 C15X H15C 111.7
N3 C15X H15D 111.7
N3 C15X C16 44.6(9)
C14X C15X H15C 111.7
C14X C15X H15D 111.7
H15C C15X H15D 109.5
N3 C16 H16A 109.5
N3 C16 H16B 109.5
N3 C16 H16C 109.5
H16A C16 H16B 109.5
H16A C16 H16C 109.5
H16B C16 H16C 109.5
N3 C17 H17A 108.8
N3 C17 H17B 108.8
N3 C17 C18 114.0(9)
H17A C17 H17B 107.7
H17A C17 C18 108.8
H17B C17 C18 108.8
N4 C18 C17 113.2(8)
N4 C18 H18A 108.9
N4 C18 H18B 108.9
C17 C18 H18A 108.9
C17 C18 H18B 108.9
H18A C18 H18B 107.8
N4 C19 H19A 109.5
N4 C19 H19B 109.5
N4 C19 H19C 109.5
H19A C19 H19B 109.5
H19A C19 H19C 109.5
H19B C19 H19C 109.5
N4 C20 H20A 109.5
N4 C20 H20B 109.5
N4 C20 H20C 109.5
H20A C20 H20B 109.5
H20A C20 H20C 109.5
H20B C20 H20C 109.5
Zn2 C21 H21A 109.5
Zn2 C21 H21B 109.5
Zn2 C21 H21C 109.5
H21A C21 H21B 109.5
H21A C21 H21C 109.5
H21B C21 H21C 109.5
Zn2 C22 H22A 109.5
Zn2 C22 H22B 109.5
Zn2 C22 H22C 109.5
H22A C22 H22B 109.5
H22A C22 H22C 109.5
H22B C22 H22C 109.5
N5 C23 C24 107.8(8)
N5 C23 C25 113.9(8)
N5 C23 C26 112.5(8)
C24 C23 C25 106.7(8)
C24 C23 C26 106.8(8)
C25 C23 C26 108.8(8)
C23 C24 H24A 109.5
C23 C24 H24B 109.5
C23 C24 H24C 109.5
H24A C24 H24B 109.5
H24A C24 H24C 109.5
H24B C24 H24C 109.5
C23 C25 H25A 109.5
C23 C25 H25B 109.5
C23 C25 H25C 109.5
H25A C25 H25B 109.5
H25A C25 H25C 109.5
H25B C25 H25C 109.5
C23 C26 H26A 109.2
C23 C26 H26B 109.2
C23 C26 C27 112.1(8)
H26A C26 H26B 107.9
H26A C26 C27 109.2
H26B C26 C27 109.2
C26 C27 H27A 110.1
C26 C27 H27B 110.1
C26 C27 C28 108.1(8)
H27A C27 H27B 108.4
H27A C27 C28 110.1
H27B C27 C28 110.1
C27 C28 H28A 108.6
C27 C28 H28B 108.6
C27 C28 C29 114.8(9)
H28A C28 H28B 107.5
H28A C28 C29 108.6
H28B C28 C29 108.6
N5 C29 C28 110.3(8)
N5 C29 C30 112.9(8)
N5 C29 C31 106.8(8)
C28 C29 C30 109.2(9)
C28 C29 C31 109.2(9)
C30 C29 C31 108.4(9)
C29 C30 H30A 109.5
C29 C30 H30B 109.5
C29 C30 H30C 109.5
H30A C30 H30B 109.5
H30A C30 H30C 109.5
H30B C30 H30C 109.5
C29 C31 H31A 109.5
C29 C31 H31B 109.5
C29 C31 H31C 109.5
H31A C31 H31B 109.5
H31A C31 H31C 109.5
H31B C31 H31C 109.5
N6 C32 H32A 109.5
N6 C32 H32B 109.5
N6 C32 H32C 109.5
H32A C32 H32B 109.5
H32A C32 H32C 109.5
H32B C32 H32C 109.5
N6 C33 H33A 109.5
N6 C33 H33B 109.5
N6 C33 H33C 109.5
H33A C33 H33B 109.5
H33A C33 H33C 109.5
H33B C33 H33C 109.5
N6 C34 H34A 109.3
N6 C34 H34B 109.3
N6 C34 C35 111.6(11)
H34A C34 H34B 108.0
H34A C34 C35 109.3
H34B C34 C35 109.3
N7 C35 C34 110.6(11)
N7 C35 H35A 109.5
N7 C35 H35B 109.5
C34 C35 H35A 109.5
C34 C35 H35B 109.5
H35A C35 H35B 108.1
N6 C34X H34C 109.6
N6 C34X H34D 109.6
N6 C34X C35X 110(2)
H34C C34X H34D 108.2
H34C C34X C35X 109.6
H34D C34X C35X 109.6
N7 C35X C34X 101.0(18)
N7 C35X H35C 111.6
N7 C35X H35D 111.6
C34X C35X H35C 111.6
C34X C35X H35D 111.6
H35C C35X H35D 109.4
N7 C36 H36A 109.5
N7 C36 H36B 109.5
N7 C36 H36C 109.5
H36A C36 H36B 109.5
H36A C36 H36C 109.5
H36B C36 H36C 109.5
N7 C37 H37A 108.7
N7 C37 H37B 108.7
N7 C37 C38 114.4(8)
H37A C37 H37B 107.6
H37A C37 C38 108.7
H37B C37 C38 108.7
N8 C38 C37 115.1(9)
N8 C38 H38A 108.5
N8 C38 H38B 108.5
C37 C38 H38A 108.5
C37 C38 H38B 108.5
H38A C38 H38B 107.5
N8 C39 H39A 109.5
N8 C39 H39B 109.5
N8 C39 H39C 109.5
H39A C39 H39B 109.5
H39A C39 H39C 109.5
H39B C39 H39C 109.5
N8 C40 H40A 109.5
N8 C40 H40B 109.5
N8 C40 H40C 109.5
H40A C40 H40B 109.5
H40A C40 H40C 109.5
H40B C40 H40C 109.5
Zn3 C41 H41A 109.5
Zn3 C41 H41B 109.5
Zn3 C41 H41C 109.5
H41A C41 H41B 109.5
H41A C41 H41C 109.5
H41B C41 H41C 109.5
Zn3 C42 H42A 109.5
Zn3 C42 H42B 109.5
Zn3 C42 H42C 109.5
H42A C42 H42B 109.5
H42A C42 H42C 109.5
H42B C42 H42C 109.5
N9 C43 C44 108.3(8)
N9 C43 C45 114.8(7)
N9 C43 C46 111.9(8)
C44 C43 C45 106.7(8)
C44 C43 C46 107.1(8)
C45 C43 C46 107.6(8)
C43 C44 H44A 109.5
C43 C44 H44B 109.5
C43 C44 H44C 109.5
H44A C44 H44B 109.5
H44A C44 H44C 109.5
H44B C44 H44C 109.5
C43 C45 H45A 109.5
C43 C45 H45B 109.5
C43 C45 H45C 109.5
H45A C45 H45B 109.5
H45A C45 H45C 109.5
H45B C45 H45C 109.5
C43 C46 H46A 109.2
C43 C46 H46B 109.2
C43 C46 C47 112.2(8)
H46A C46 H46B 107.9
H46A C46 C47 109.2
H46B C46 C47 109.2
C46 C47 H47A 110.0
C46 C47 H47B 110.0
C46 C47 C48 108.7(8)
H47A C47 H47B 108.3
H47A C47 C48 110.0
H47B C47 C48 110.0
C47 C48 H48A 108.9
C47 C48 H48B 108.9
C47 C48 C49 113.4(8)
H48A C48 H48B 107.7
H48A C48 C49 108.9
H48B C48 C49 108.9
N9 C49 C48 112.0(8)
N9 C49 C50 107.7(8)
N9 C49 C51 113.7(8)
C48 C49 C50 106.9(8)
C48 C49 C51 109.9(8)
C50 C49 C51 106.3(9)
C49 C50 H50A 109.5
C49 C50 H50B 109.5
C49 C50 H50C 109.5
H50A C50 H50B 109.5
H50A C50 H50C 109.5
H50B C50 H50C 109.5
C49 C51 H51A 109.5
C49 C51 H51B 109.5
C49 C51 H51C 109.5
H51A C51 H51B 109.5
H51A C51 H51C 109.5
H51B C51 H51C 109.5
N10 C52 H52A 109.5
N10 C52 H52B 109.5
N10 C52 H52C 109.5
H52A C52 H52B 109.5
H52A C52 H52C 109.5
H52B C52 H52C 109.5
N10 C53 H53A 109.5
N10 C53 H53B 109.5
N10 C53 H53C 109.5
H53A C53 H53B 109.5
H53A C53 H53C 109.5
H53B C53 H53C 109.5
N10 C54 H54A 108.7
N10 C54 H54B 108.7
N10 C54 C55 114.1(9)
H54A C54 H54B 107.6
H54A C54 C55 108.7
H54B C54 C55 108.7
N11 C55 C54 115.4(8)
N11 C55 H55A 108.4
N11 C55 H55B 108.4
C54 C55 H55A 108.4
C54 C55 H55B 108.4
H55A C55 H55B 107.5
N11 C56 H56A 109.5
N11 C56 H56B 109.5
N11 C56 H56C 109.5
H56A C56 H56B 109.5
H56A C56 H56C 109.5
H56B C56 H56C 109.5
N11 C57 H57A 108.8
N11 C57 H57B 108.8
N11 C57 C58 113.7(9)
H57A C57 H57B 107.7
H57A C57 C58 108.8
H57B C57 C58 108.8
N12 C58 C57 116.3(9)
N12 C58 H58A 108.2
N12 C58 H58B 108.2
C57 C58 H58A 108.2
C57 C58 H58B 108.2
H58A C58 H58B 107.4
N12 C59 H59A 109.5
N12 C59 H59B 109.5
N12 C59 H59C 109.5
H59A C59 H59B 109.5
H59A C59 H59C 109.5
H59B C59 H59C 109.5
N12 C60 H60A 109.5
N12 C60 H60B 109.5
N12 C60 H60C 109.5
H60A C60 H60B 109.5
H60A C60 H60C 109.5
H60B C60 H60C 109.5
Zn4 C61 H61A 109.5
Zn4 C61 H61B 109.5
Zn4 C61 H61C 109.5
H61A C61 H61B 109.5
H61A C61 H61C 109.5
H61B C61 H61C 109.5
Zn4 C62 H62A 109.5
Zn4 C62 H62B 109.5
Zn4 C62 H62C 109.5
H62A C62 H62B 109.5
H62A C62 H62C 109.5
H62B C62 H62C 109.5
N13 C63 C64 114.7(9)
N13 C63 C65 105.6(8)
N13 C63 C66 112.7(8)
C64 C63 C65 105.3(9)
C64 C63 C66 109.2(9)
C65 C63 C66 108.8(10)
C63 C64 H64A 109.5
C63 C64 H64B 109.5
C63 C64 H64C 109.5
H64A C64 H64B 109.5
H64A C64 H64C 109.5
H64B C64 H64C 109.5
C63 C65 H65A 109.5
C63 C65 H65B 109.5
C63 C65 H65C 109.5
H65A C65 H65B 109.5
H65A C65 H65C 109.5
H65B C65 H65C 109.5
C63 C66 H66A 109.1
C63 C66 H66B 109.1
C63 C66 C67 112.6(9)
H66A C66 H66B 107.8
H66A C66 C67 109.1
H66B C66 C67 109.1
C66 C67 H67A 110.5
C66 C67 H67B 110.5
C66 C67 C68 106.4(9)
H67A C67 H67B 108.6
H67A C67 C68 110.5
H67B C67 C68 110.5
C67 C68 H68A 109.2
C67 C68 H68B 109.2
C67 C68 C69 111.9(8)
H68A C68 H68B 107.9
H68A C68 C69 109.2
H68B C68 C69 109.2
N13 C69 C68 112.6(8)
N13 C69 C70 113.2(8)
N13 C69 C71 106.2(8)
C68 C69 C70 110.4(8)
C68 C69 C71 108.0(8)
C70 C69 C71 106.1(9)
C69 C70 H70A 109.5
C69 C70 H70B 109.5
C69 C70 H70C 109.5
H70A C70 H70B 109.5
H70A C70 H70C 109.5
H70B C70 H70C 109.5
C69 C71 H71A 109.5
C69 C71 H71B 109.5
C69 C71 H71C 109.5
H71A C71 H71B 109.5
H71A C71 H71C 109.5
H71B C71 H71C 109.5
N14 C72 H72A 109.5
N14 C72 H72B 109.5
N14 C72 H72C 109.5
H72A C72 H72B 109.5
H72A C72 H72C 109.5
H72B C72 H72C 109.5
N14 C73 H73A 109.5
N14 C73 H73B 109.5
N14 C73 H73C 109.5
H73A C73 H73B 109.5
H73A C73 H73C 109.5
H73B C73 H73C 109.5
N14 C74 H74A 108.4
N14 C74 H74B 108.4
N14 C74 C75 115.4(10)
H74A C74 H74B 107.5
H74A C74 C75 108.4
H74B C74 C75 108.4
N15 C75 C74 112.8(9)
N15 C75 H75A 109.0
N15 C75 H75B 109.0
C74 C75 H75A 109.0
C74 C75 H75B 109.0
H75A C75 H75B 107.8
N15 C76 H76A 109.5
N15 C76 H76B 109.5
N15 C76 H76C 109.5
H76A C76 H76B 109.5
H76A C76 H76C 109.5
H76B C76 H76C 109.5
N15 C77 H77A 108.8
N15 C77 H77B 108.8
N15 C77 C78 113.9(9)
H77A C77 H77B 107.7
H77A C77 C78 108.8
H77B C77 C78 108.8
N16 C78 C77 115.6(9)
N16 C78 H78A 108.4
N16 C78 H78B 108.4
C77 C78 H78A 108.4
C77 C78 H78B 108.4
H78A C78 H78B 107.4
N16 C79 H79A 109.5
N16 C79 H79B 109.5
N16 C79 H79C 109.5
H79A C79 H79B 109.5
H79A C79 H79C 109.5
H79B C79 H79C 109.5
N16 C80 H80A 109.5
N16 C80 H80B 109.5
N16 C80 H80C 109.5
H80A C80 H80B 109.5
H80A C80 H80C 109.5
H80B C80 H80C 109.5

loop_
_geom_bond_atom_site_label_1
_geom_bond_atom_site_label_2
_geom_bond_distance
Zn1 N1 2.026(7)
Zn1 C1 2.009(9)
Zn1 C2 2.033(8)
Zn2 N5 2.020(7)
Zn2 C21 2.006(10)
Zn2 C22 2.050(9)
Zn3 N9 2.025(7)
Zn3 C41 2.002(10)
Zn3 C42 2.034(9)
Zn4 N13 2.023(8)
Zn4 C61 2.011(12)
Zn4 C62 2.040(9)
K1 N1 2.758(7)
K1 N2 2.862(9)
K1 N3 2.808(9)
K1 N4 2.824(9)
K1 C2 2.987(10)
K2 N5 2.758(7)
K2 N6 2.876(8)
K2 N7 2.822(8)
K2 N8 2.918(8)
K2 C22 2.973(10)
K3 N9 2.773(7)
K3 N10 2.902(8)
K3 N11 2.849(8)
K3 N12 2.872(8)
K3 C42 3.003(10)
K4 N13 2.756(7)
K4 N14 2.882(8)
K4 N15 2.834(8)
K4 N16 2.877(8)
K4 C62 2.971(11)
N1 C3 1.472(11)
N1 C9 1.483(11)
N2 C12 1.454(17)
N2 C13 1.444(15)
N2 C14 1.501(13)
N2 C14X 1.517(16)
N3 C15 1.529(13)
N3 C15X 1.497(16)
N3 C16 1.413(19)
N3 C17 1.426(14)
N4 C18 1.503(13)
N4 C19 1.450(14)
N4 C20 1.438(14)
N5 C23 1.458(12)
N5 C29 1.506(12)
N6 C32 1.451(13)
N6 C33 1.451(14)
N6 C34 1.500(12)
N6 C34X 1.502(15)
N7 C35 1.510(12)
N7 C35X 1.506(15)
N7 C36 1.453(15)
N7 C37 1.439(13)
N8 C38 1.452(12)
N8 C39 1.453(12)
N8 C40 1.460(12)
N9 C43 1.457(11)
N9 C49 1.490(12)
N10 C52 1.444(13)
N10 C53 1.472(14)
N10 C54 1.466(13)
N11 C55 1.463(13)
N11 C56 1.465(14)
N11 C57 1.443(13)
N12 C58 1.461(13)
N12 C59 1.431(13)
N12 C60 1.439(13)
N13 C63 1.452(13)
N13 C69 1.496(13)
N14 C72 1.453(13)
N14 C73 1.460(14)
N14 C74 1.421(14)
N15 C75 1.461(13)
N15 C76 1.468(13)
N15 C77 1.482(13)
N16 C78 1.439(13)
N16 C79 1.474(13)
N16 C80 1.489(13)
C1 H1A 0.980
C1 H1B 0.980
C1 H1C 0.980
C2 H2A 0.980
C2 H2B 0.980
C2 H2C 0.980
C3 C4 1.554(13)
C3 C5 1.520(14)
C3 C6 1.553(13)
C4 H4A 0.980
C4 H4B 0.980
C4 H4C 0.980
C5 H5A 0.980
C5 H5B 0.980
C5 H5C 0.980
C6 H6A 0.990
C6 H6B 0.990
C6 C7 1.493(14)
C7 H7A 0.990
C7 H7B 0.990
C7 C8 1.503(14)
C8 H8A 0.990
C8 H8B 0.990
C8 C9 1.516(13)
C9 C10 1.533(13)
C9 C11 1.548(13)
C10 H10A 0.980
C10 H10B 0.980
C10 H10C 0.980
C11 H11A 0.980
C11 H11B 0.980
C11 H11C 0.980
C12 H12A 0.980
C12 H12B 0.980
C12 H12C 0.980
C13 H13A 0.980
C13 H13B 0.980
C13 H13C 0.980
C14 H14A 0.990
C14 H14B 0.990
C14 C15 1.515(16)
C15 H15A 0.990
C15 H15B 0.990
C14X H14C 0.990
C14X H14D 0.990
C14X C15X 1.513(19)
C15X H15C 0.990
C15X H15D 0.990
C16 H16A 0.980
C16 H16B 0.980
C16 H16C 0.980
C17 H17A 0.990
C17 H17B 0.990
C17 C18 1.503(15)
C18 H18A 0.990
C18 H18B 0.990
C19 H19A 0.980
C19 H19B 0.980
C19 H19C 0.980
C20 H20A 0.980
C20 H20B 0.980
C20 H20C 0.980
C21 H21A 0.980
C21 H21B 0.980
C21 H21C 0.980
C22 H22A 0.980
C22 H22B 0.980
C22 H22C 0.980
C23 C24 1.510(13)
C23 C25 1.570(14)
C23 C26 1.527(13)
C24 H24A 0.980
C24 H24B 0.980
C24 H24C 0.980
C25 H25A 0.980
C25 H25B 0.980
C25 H25C 0.980
C26 H26A 0.990
C26 H26B 0.990
C26 C27 1.544(15)
C27 H27A 0.990
C27 H27B 0.990
C27 C28 1.497(15)
C28 H28A 0.990
C28 H28B 0.990
C28 C29 1.553(14)
C29 C30 1.543(14)
C29 C31 1.487(14)
C30 H30A 0.980
C30 H30B 0.980
C30 H30C 0.980
C31 H31A 0.980
C31 H31B 0.980
C31 H31C 0.980
C32 H32A 0.980
C32 H32B 0.980
C32 H32C 0.980
C33 H33A 0.980
C33 H33B 0.980
C33 H33C 0.980
C34 H34A 0.990
C34 H34B 0.990
C34 C35 1.519(15)
C35 H35A 0.990
C35 H35B 0.990
C34X H34C 0.990
C34X H34D 0.990
C34X C35X 1.516(18)
C35X H35C 0.990
C35X H35D 0.990
C36 H36A 0.980
C36 H36B 0.980
C36 H36C 0.980
C37 H37A 0.990
C37 H37B 0.990
C37 C38 1.524(14)
C38 H38A 0.990
C38 H38B 0.990
C39 H39A 0.980
C39 H39B 0.980
C39 H39C 0.980
C40 H40A 0.980
C40 H40B 0.980
C40 H40C 0.980
C41 H41A 0.980
C41 H41B 0.980
C41 H41C 0.980
C42 H42A 0.980
C42 H42B 0.980
C42 H42C 0.980
C43 C44 1.489(14)
C43 C45 1.561(13)
C43 C46 1.555(14)
C44 H44A 0.980
C44 H44B 0.980
C44 H44C 0.980
C45 H45A 0.980
C45 H45B 0.980
C45 H45C 0.980
C46 H46A 0.990
C46 H46B 0.990
C46 C47 1.508(15)
C47 H47A 0.990
C47 H47B 0.990
C47 C48 1.530(15)
C48 H48A 0.990
C48 H48B 0.990
C48 C49 1.518(13)
C49 C50 1.514(14)
C49 C51 1.569(15)
C50 H50A 0.980
C50 H50B 0.980
C50 H50C 0.980
C51 H51A 0.980
C51 H51B 0.980
C51 H51C 0.980
C52 H52A 0.980
C52 H52B 0.980
C52 H52C 0.980
C53 H53A 0.980
C53 H53B 0.980
C53 H53C 0.980
C54 H54A 0.990
C54 H54B 0.990
C54 C55 1.512(14)
C55 H55A 0.990
C55 H55B 0.990
C56 H56A 0.980
C56 H56B 0.980
C56 H56C 0.980
C57 H57A 0.990
C57 H57B 0.990
C57 C58 1.457(14)
C58 H58A 0.990
C58 H58B 0.990
C59 H59A 0.980
C59 H59B 0.980
C59 H59C 0.980
C60 H60A 0.980
C60 H60B 0.980
C60 H60C 0.980
C61 H61A 0.980
C61 H61B 0.980
C61 H61C 0.980
C62 H62A 0.980
C62 H62B 0.980
C62 H62C 0.980
C63 C64 1.545(15)
C63 C65 1.527(15)
C63 C66 1.539(14)
C64 H64A 0.980
C64 H64B 0.980
C64 H64C 0.980
C65 H65A 0.980
C65 H65B 0.980
C65 H65C 0.980
C66 H66A 0.990
C66 H66B 0.990
C66 C67 1.527(16)
C67 H67A 0.990
C67 H67B 0.990
C67 C68 1.533(15)
C68 H68A 0.990
C68 H68B 0.990
C68 C69 1.530(13)
C69 C70 1.557(14)
C69 C71 1.521(14)
C70 H70A 0.980
C70 H70B 0.980
C70 H70C 0.980
C71 H71A 0.980
C71 H71B 0.980
C71 H71C 0.980
C72 H72A 0.980
C72 H72B 0.980
C72 H72C 0.980
C73 H73A 0.980
C73 H73B 0.980
C73 H73C 0.980
C74 H74A 0.990
C74 H74B 0.990
C74 C75 1.531(15)
C75 H75A 0.990
C75 H75B 0.990
C76 H76A 0.980
C76 H76B 0.980
C76 H76C 0.980
C77 H77A 0.990
C77 H77B 0.990
C77 C78 1.486(15)
C78 H78A 0.990
C78 H78B 0.990
C79 H79A 0.980
C79 H79B 0.980
C79 H79C 0.980
C80 H80A 0.980
C80 H80B 0.980
C80 H80C 0.980
